data_7057581
loop_
_publ_author_name
'Cant\'on-D\'iaz, Arelly M.'
'Mu\~noz-Flores, Blanca M.'
'Moggio, Ivana'
'Arias, Eduardo'
'De Le\'on, Arxel'
'Garc\'ia-L\'opez, Mar\'ia C.'
'Santill\'an, Rosa'
'Ochoa, Mar\'ia E.'
'Jim\'enez-P\'erez, V\'ictor M.'

_publ_section_title
;
 One-pot microwave-assisted synthesis of organotin Schiff bases: an
 optical and electrochemical study towards their effects in organic solar
 cells
;
_journal_issue 17
_journal_name_full 'New Journal of Chemistry'
_journal_page_first 14586
_journal_paper_doi 10.1039/C8NJ02998A
_journal_volume 42
_journal_year 2018
_chemical_formula_moiety 'C29 H20.50 N O2 Sn'
_chemical_formula_sum 'C29 H20.5 N O2 Sn'
_chemical_formula_weight 533.65
_space_group_crystal_system monoclinic
_space_group_IT_number 14
_space_group_name_Hall '-P 2ybc'
_space_group_name_H-M_alt 'P 1 21/c 1'
_symmetry_space_group_name_Hall '-P 2ybc'
_symmetry_space_group_name_H-M 'P 1 21/c 1'
_atom_sites_solution_hydrogens mixed
_audit_creation_method SHELXL-2017/1
_audit_update_record
;
2017-11-29 deposited with the CCDC.
2018-07-19 downloaded from the CCDC.
;
_cell_angle_alpha 90
_cell_angle_beta 89.9700(10)
_cell_angle_gamma 90
_cell_formula_units_Z 8
_cell_length_a 15.6910(2)
_cell_length_b 18.7892(3)
_cell_length_c 15.7621(2)
_cell_measurement_reflns_used 73302
_cell_measurement_temperature 293(2)
_cell_measurement_theta_max 27.48
_cell_measurement_theta_min 2.91
_cell_measurement_wavelength 0.71073
_cell_volume 4647.00(11)
_computing_cell_refinement 'HKL Scalepack (Otwinowski & Minor 1997)'
_computing_data_collection 'Collect (Bruker AXS BV, 1997-2004)'
_computing_data_reduction 'HKL Denzo and Scalepack (Otwinowski & Minor 1997)'
_computing_molecular_graphics 'Ortep for Windows (Farrugia, 2012)'
_computing_publication_material 'WinGX publication routines (Farrugia, 2012)'
_computing_structure_refinement 'SHELXL-2017/1 (Sheldrick, 2017)'
_diffrn_ambient_temperature 293(2)
_diffrn_detector 'CCD plate'
_diffrn_detector_area_resol_mean 9_diffrn_measurement_device_type
_diffrn_measured_fraction_theta_full 0.955
_diffrn_measured_fraction_theta_max 0.593
_diffrn_measurement_device '95mm CCD camera on \k-goniostat'
_diffrn_measurement_device_type KappaCCD
_diffrn_measurement_method 'CCD rotation images, thick slices'
_diffrn_orient_matrix_UB_11 -0.03057
_diffrn_orient_matrix_UB_12 -0.015231
_diffrn_orient_matrix_UB_13 -0.052608
_diffrn_orient_matrix_UB_21 0.045605
_diffrn_orient_matrix_UB_22 0.022326
_diffrn_orient_matrix_UB_23 -0.03546
_diffrn_orient_matrix_UB_31 0.032362
_diffrn_orient_matrix_UB_32 -0.045849
_diffrn_orient_matrix_UB_33 0.000209
_diffrn_radiation_monochromator 'horizonally mounted graphite crystal'
_diffrn_radiation_probe x-ray
_diffrn_radiation_type MoK\a
_diffrn_radiation_wavelength 0.71073
_diffrn_reflns_av_R_equivalents 0.1012
_diffrn_reflns_av_unetI/netI 0.0548
_diffrn_reflns_Laue_measured_fraction_full 0.955
_diffrn_reflns_Laue_measured_fraction_max 0.593
_diffrn_reflns_limit_h_max 24
_diffrn_reflns_limit_h_min -22
_diffrn_reflns_limit_k_max 20
_diffrn_reflns_limit_k_min -20
_diffrn_reflns_limit_l_max 19
_diffrn_reflns_limit_l_min -20
_diffrn_reflns_number 47398
_diffrn_reflns_point_group_measured_fraction_full 0.955
_diffrn_reflns_point_group_measured_fraction_max 0.593
_diffrn_reflns_theta_full 25.242
_diffrn_reflns_theta_max 33.237
_diffrn_reflns_theta_min 3.088
_diffrn_source 'Enraf Nonius FR590'
_diffrn_standards_number 0
_exptl_absorpt_coefficient_mu 1.126
_exptl_absorpt_correction_type none
_exptl_crystal_colour red
_exptl_crystal_density_diffrn 1.526
_exptl_crystal_density_method 'not measured'
_exptl_crystal_description block
_exptl_crystal_F_000 2140
_exptl_crystal_size_max 0.2
_exptl_crystal_size_mid 0.2
_exptl_crystal_size_min 0.2
_refine_diff_density_max 1.429
_refine_diff_density_min -1.394
_refine_diff_density_rms 0.109
_refine_ls_extinction_method none
_refine_ls_goodness_of_fit_ref 1.046
_refine_ls_hydrogen_treatment mixed
_refine_ls_matrix_type full
_refine_ls_number_constraints 0
_refine_ls_number_parameters 576
_refine_ls_number_reflns 10481
_refine_ls_number_restraints 0
_refine_ls_restrained_S_all 1.046
_refine_ls_R_factor_all 0.0693
_refine_ls_R_factor_gt 0.0585
_refine_ls_shift/su_max 0.001
_refine_ls_shift/su_mean 0.000
_refine_ls_structure_factor_coef Fsqd
_refine_ls_weighting_details 'w=1/[\s^2^(Fo^2^)+(0.1008P)^2^+5.2581P] where P=(Fo^2^+2Fc^2^)/3'
_refine_ls_weighting_scheme calc
_refine_ls_wR_factor_gt 0.1573
_refine_ls_wR_factor_ref 0.1724
_reflns_Friedel_coverage 0.000
_reflns_number_gt 8928
_reflns_number_total 10481
_reflns_threshold_expression 'I > 2\s(I)'
_cod_data_source_file c8nj02998a2.cif
_cod_data_source_block shelx_CCDC1
_cod_depositor_comments 'Adding full bibliography for 7057580--7057582.cif.'
_cod_original_formula_sum 'C29 H20.50 N O2 Sn'
_cod_database_code 7057581
_shelx_shelxl_version_number 2017/1
_shelx_space_group_comment
;
The symmetry employed for this shelxl refinement is uniquely defined
by the following loop, which should always be used as a source of
symmetry information in preference to the above space-group names.
They are only intended as comments.
;

loop_
_space_group_symop_operation_xyz
'x, y, z'
'-x, y+1/2, -z+1/2'
'-x, -y, -z'
'x, -y-1/2, z-1/2'

loop_
_atom_site_label
_atom_site_type_symbol
_atom_site_fract_x
_atom_site_fract_y
_atom_site_fract_z
_atom_site_U_iso_or_equiv
_atom_site_adp_type
_atom_site_occupancy
_atom_site_site_symmetry_order
_atom_site_calc_flag
_atom_site_refinement_flags_posn
_atom_site_refinement_flags_adp
C40 C -0.0088(3) 0.4818(4) 0.1539(3) 0.0589(13) Uani 1 1 d . .
H40 H -0.020022 0.433263 0.151607 0.071 Uiso 1 1 calc R U
C15 C 0.2860(4) 0.6397(5) 0.1772(5) 0.086(2) Uani 1 1 d . .
H15 H 0.242774 0.660429 0.145372 0.103 Uiso 1 1 calc R U
C28 C 0.3005(4) 0.1579(5) 0.2467(8) 0.099(3) Uani 1 1 d . .
H28 H 0.250474 0.148955 0.216968 0.118 Uiso 1 1 calc R U
C51 C -0.0697(5) 0.9052(5) 0.1483(6) 0.093(2) Uani 1 1 d . .
H51 H -0.038489 0.932408 0.110047 0.112 Uiso 1 1 calc R U
C25 C 0.4287(4) 0.1915(4) 0.3222(5) 0.081(2) Uani 1 1 d . .
H25 H 0.477572 0.200789 0.353631 0.097 Uiso 1 1 calc R U
C6 C 0.6892(4) 0.5483(6) 0.5634(4) 0.098(3) Uani 1 1 d . .
H6 H 0.721783 0.527287 0.605804 0.118 Uiso 1 1 calc R U
C7 C 0.6933(5) 0.6332(7) 0.5585(6) 0.105(3) Uani 1 1 d . .
H7 H 0.728062 0.656034 0.597778 0.127 Uiso 1 1 calc R U
C8 C 0.6501(5) 0.6761(6) 0.5015(6) 0.101(3) Uani 1 1 d . .
H8 H 0.651979 0.725526 0.499148 0.121 Uiso 1 1 calc R U
C9 C 0.6041(4) 0.6324(5) 0.4490(5) 0.082(2) Uani 1 1 d . .
H9 H 0.573239 0.654598 0.406114 0.098 Uiso 1 1 calc R U
C3 C 0.5964(4) 0.3661(5) 0.4668(4) 0.0727(18) Uani 1 1 d . .
H3 H 0.596540 0.316803 0.471600 0.087 Uiso 1 1 calc R U
C41 C -0.1076(3) 0.4842(3) 0.2482(4) 0.0602(13) Uani 1 1 d . .
C1 C 0.5489(3) 0.4953(4) 0.4002(3) 0.0597(14) Uani 1 1 d . .
C46 C -0.1376(3) 0.5355(4) 0.3121(4) 0.0651(16) Uani 1 1 d . .
C39 C 0.0878(3) 0.4518(4) 0.0513(3) 0.0691(18) Uani 1 1 d . .
C45 C -0.1987(3) 0.5028(5) 0.3558(5) 0.081(2) Uani 1 1 d . .
H45 H -0.226575 0.526933 0.399208 0.098 Uiso 1 1 calc R U
C17 C 0.3488(3) 0.5099(4) 0.2083(4) 0.0675(16) Uani 1 1 d . .
C34 C 0.1428(3) 0.4842(5) -0.0021(4) 0.077(2) Uani 1 1 d . .
C10 C 0.5973(3) 0.5442(4) 0.4533(4) 0.0681(17) Uani 1 1 d . .
C49 C -0.1672(4) 0.8781(5) 0.2394(7) 0.098(3) Uani 1 1 d . .
H49 H -0.215100 0.892644 0.269475 0.118 Uiso 1 1 calc R U
C5 C 0.6418(3) 0.5007(5) 0.5110(4) 0.076(2) Uani 1 1 d . .
C29 C 0.3312(3) 0.2375(4) 0.2390(5) 0.081(2) Uani 1 1 d . .
H29 H 0.301095 0.270218 0.206425 0.097 Uiso 1 1 calc R U
C33 C 0.1553(4) 0.5707(6) -0.0049(5) 0.099(3) Uani 1 1 d . .
H33 H 0.193649 0.585473 -0.046303 0.118 Uiso 1 1 calc R U
C30 C 0.0486(3) 0.5130(4) 0.1035(3) 0.0581(14) Uani 1 1 d . .
C11 C 0.4970(3) 0.5392(4) 0.3507(3) 0.0594(14) Uani 1 1 d . .
C31 C 0.0666(3) 0.5991(4) 0.1003(3) 0.0636(15) Uani 1 1 d . .
C4 C 0.6392(3) 0.4108(5) 0.5171(4) 0.081(2) Uani 1 1 d . .
H4 H 0.671115 0.390148 0.560238 0.097 Uiso 1 1 calc R U
C38 C 0.0742(5) 0.3643(5) 0.0499(5) 0.082(2) Uani 1 1 d . .
H38 H 0.033231 0.347811 0.087810 0.099 Uiso 1 1 calc R U
C26 C 0.3984(5) 0.1114(5) 0.3281(6) 0.089(2) Uani 1 1 d . .
H26 H 0.428755 0.077800 0.359156 0.107 Uiso 1 1 calc R U
C52 C -0.0433(5) 0.8263(4) 0.1657(5) 0.0810(19) Uani 1 1 d . .
H52 H 0.003601 0.811521 0.134158 0.097 Uiso 1 1 calc R U
C44 C -0.2243(4) 0.4246(5) 0.3352(5) 0.085(2) Uani 1 1 d . .
H44 H -0.266581 0.406447 0.370380 0.102 Uiso 1 1 calc R U
C37 C 0.1147(6) 0.3090(6) 0.0001(6) 0.104(3) Uani 1 1 d . .
H37 H 0.103902 0.260415 0.004007 0.125 Uiso 1 1 calc R U
C47 C -0.0770(3) 0.7722(3) 0.2205(4) 0.0598(14) Uani 1 1 d . .
C13 C 0.3899(4) 0.6437(4) 0.2646(5) 0.0762(19) Uani 1 1 d . .
H13 H 0.428528 0.665931 0.300687 0.091 Uiso 1 1 calc R U
C50 C -0.1320(5) 0.9319(5) 0.1853(7) 0.094(3) Uani 1 1 d . .
H50 H -0.152047 0.978204 0.179051 0.113 Uiso 1 1 calc R U
C16 C 0.2926(3) 0.5530(5) 0.1695(4) 0.0761(19) Uani 1 1 d . .
H16 H 0.253029 0.531007 0.134246 0.091 Uiso 1 1 calc R U
C48 C -0.1396(3) 0.7980(4) 0.2577(5) 0.0789(18) Uani 1 1 d . .
H48 H -0.170305 0.770613 0.296154 0.095 Uiso 1 1 calc R U
C12 C 0.3969(3) 0.5568(3) 0.2582(4) 0.0603(13) Uani 1 1 d . .
C42 C -0.1351(4) 0.4065(5) 0.2304(5) 0.0767(19) Uani 1 1 d . .
H42 H -0.107282 0.381384 0.187692 0.092 Uiso 1 1 calc R U
C2 C 0.5508(3) 0.4055(4) 0.4051(3) 0.0614(15) Uani 1 1 d . .
C35 C 0.1831(5) 0.4268(7) -0.0531(5) 0.111(4) Uani 1 1 d . .
H35 H 0.222896 0.442290 -0.092782 0.133 Uiso 1 1 calc R U
C14 C 0.3348(4) 0.6867(5) 0.2238(6) 0.087(2) Uani 1 1 d . .
H14 H 0.330579 0.736015 0.226411 0.105 Uiso 1 1 calc R U
C32 C 0.1201(4) 0.6279(5) 0.0423(5) 0.078(2) Uani 1 1 d . .
H32 H 0.131585 0.676042 0.034856 0.093 Uiso 1 1 calc R U
C24 C 0.3955(3) 0.2549(4) 0.2768(4) 0.0614(14) Uani 1 1 d . .
C43 C -0.1947(5) 0.3752(5) 0.2719(5) 0.087(2) Uani 1 1 d . .
H43 H -0.214905 0.329263 0.262806 0.104 Uiso 1 1 calc R U
C27 C 0.3331(4) 0.0957(5) 0.2900(6) 0.086(2) Uani 1 1 d . .
H27 H 0.308345 0.050746 0.288953 0.104 Uiso 1 1 calc R U
C36 C 0.1682(6) 0.3386(7) -0.0504(6) 0.117(4) Uani 1 1 d . .
H36 H 0.199797 0.310060 -0.086866 0.141 Uiso 1 1 calc R U
C54 C 0.0453(2) 0.6475(3) 0.3440(2) 0.0668(16) Uani 1 1 d G .
C55 C 0.0313(3) 0.6237(3) 0.4263(3) 0.092(3) Uani 1 1 d G .
H55 H -0.021559 0.605246 0.441460 0.110 Uiso 1 1 calc R U
C56 C 0.0964(3) 0.6273(3) 0.4859(2) 0.092(3) Uani 1 1 d G .
H56 H 0.087044 0.611395 0.541013 0.111 Uiso 1 1 calc R U
C57 C 0.1754(3) 0.6548(4) 0.4632(3) 0.108(3) Uani 1 1 d G .
H57 H 0.218941 0.657311 0.503151 0.129 Uiso 1 1 calc R U
C58 C 0.1894(3) 0.6787(4) 0.3809(3) 0.114(3) Uani 1 1 d G .
H58 H 0.242235 0.697079 0.365737 0.137 Uiso 1 1 calc R U
C59 C 0.1243(3) 0.6750(3) 0.3213(3) 0.0795(19) Uani 1 1 d G .
H59 H 0.133632 0.690931 0.266184 0.095 Uiso 1 1 calc R U
C18 C 0.5131(3) 0.3798(3) 0.1556(3) 0.0745(18) Uani 1 1 d G .
C19 C 0.5983(3) 0.3737(3) 0.1784(3) 0.082(2) Uani 1 1 d G .
H19 H 0.613275 0.369538 0.235307 0.098 Uiso 1 1 calc R U
C20 C 0.6612(3) 0.3738(5) 0.1163(4) 0.139(5) Uani 1 1 d G .
H20 H 0.718230 0.369670 0.131581 0.166 Uiso 1 1 calc R U
C21 C 0.6389(4) 0.3800(5) 0.0313(3) 0.128(4) Uani 1 1 d G .
H21 H 0.680927 0.380006 -0.010292 0.154 Uiso 1 1 calc R U
C22 C 0.5536(5) 0.3861(5) 0.0084(2) 0.128(4) Uani 1 1 d G .
H22 H 0.538668 0.390211 -0.048440 0.153 Uiso 1 1 calc R U
C23 C 0.4907(3) 0.3860(4) 0.0706(3) 0.123(4) Uani 1 1 d G .
H23 H 0.433711 0.390079 0.055286 0.148 Uiso 1 1 calc R U
N2 N -0.0484(2) 0.5245(3) 0.2069(3) 0.0559(11) Uani 1 1 d . .
N1 N 0.4509(2) 0.5060(3) 0.2998(3) 0.0591(12) Uani 1 1 d . .
O4 O -0.1114(3) 0.6118(3) 0.3301(3) 0.0766(13) Uani 1 1 d . .
O3 O 0.0365(3) 0.6586(3) 0.1467(3) 0.0705(12) Uani 1 1 d . .
O2 O 0.3565(3) 0.4269(3) 0.1998(3) 0.0762(13) Uani 1 1 d . .
O1 O 0.5130(3) 0.3564(3) 0.3572(3) 0.0679(11) Uani 1 1 d . .
Sn1 Sn 0.44576(2) 0.37368(2) 0.25468(3) 0.05705(13) Uani 1 1 d . .
Sn2 Sn -0.02974(2) 0.65308(2) 0.25269(3) 0.05636(13) Uani 1 1 d . .
H11 H 0.491(3) 0.598(3) 0.354(3) 0.037(12) Uiso 1 1 d . .

loop_
_atom_site_aniso_label
_atom_site_aniso_U_11
_atom_site_aniso_U_22
_atom_site_aniso_U_33
_atom_site_aniso_U_23
_atom_site_aniso_U_13
_atom_site_aniso_U_12
C40 0.0347(19) 0.087(4) 0.055(3) 0.003(3) 0.0017(19) 0.000(2)
C15 0.043(3) 0.138(7) 0.078(4) 0.017(4) 0.006(3) 0.024(4)
C28 0.041(3) 0.116(6) 0.138(7) -0.015(7) 0.000(4) -0.023(3)
C51 0.069(4) 0.105(6) 0.105(6) 0.023(5) -0.006(4) -0.008(4)
C25 0.046(3) 0.099(5) 0.098(5) 0.004(4) -0.004(3) -0.010(3)
C6 0.040(3) 0.194(10) 0.061(4) -0.020(5) -0.001(2) -0.017(4)
C7 0.053(4) 0.180(10) 0.083(5) -0.040(6) -0.006(4) -0.030(5)
C8 0.064(4) 0.131(8) 0.108(6) -0.017(6) -0.013(4) -0.026(5)
C9 0.043(3) 0.124(6) 0.078(4) -0.014(4) -0.005(3) -0.012(3)
C3 0.039(3) 0.112(5) 0.066(4) 0.012(4) -0.008(2) -0.001(3)
C41 0.0316(16) 0.090(4) 0.059(3) 0.018(3) 0.002(2) 0.000(2)
C1 0.0284(17) 0.099(4) 0.052(3) -0.001(3) 0.0069(17) -0.009(2)
C46 0.037(2) 0.100(5) 0.057(3) 0.018(3) 0.008(2) 0.007(3)
C39 0.036(2) 0.126(6) 0.045(2) -0.007(3) -0.0041(18) 0.017(3)
C45 0.037(2) 0.133(7) 0.074(4) 0.036(4) 0.017(2) 0.007(3)
C17 0.037(2) 0.106(5) 0.059(3) 0.006(3) -0.001(2) -0.002(3)
C34 0.037(2) 0.138(7) 0.056(3) -0.005(4) -0.001(2) 0.015(3)
C10 0.033(2) 0.119(5) 0.052(3) -0.009(3) 0.0072(19) -0.013(3)
C49 0.045(3) 0.120(7) 0.130(7) -0.011(6) -0.011(4) 0.025(3)
C5 0.0299(19) 0.148(7) 0.051(3) -0.006(3) 0.0035(19) -0.009(3)
C29 0.038(2) 0.100(5) 0.104(5) -0.003(4) -0.007(3) -0.009(3)
C33 0.039(3) 0.192(10) 0.064(4) 0.012(5) 0.015(2) 0.001(4)
C30 0.0301(17) 0.100(4) 0.044(2) 0.001(3) 0.0005(16) 0.005(2)
C11 0.0343(19) 0.087(4) 0.056(3) -0.002(3) 0.0051(19) -0.008(2)
C31 0.037(2) 0.104(5) 0.050(3) 0.005(3) 0.0071(19) 0.006(3)
C4 0.035(2) 0.145(7) 0.062(3) 0.009(4) -0.003(2) 0.002(3)
C38 0.055(3) 0.119(6) 0.074(4) -0.026(4) 0.003(3) 0.010(4)
C26 0.062(4) 0.093(5) 0.111(6) 0.012(5) 0.000(4) -0.009(4)
C52 0.060(3) 0.087(5) 0.096(5) 0.006(4) 0.011(3) 0.005(3)
C44 0.039(2) 0.137(7) 0.080(4) 0.035(5) 0.005(3) -0.011(3)
C37 0.072(4) 0.144(9) 0.096(6) -0.044(6) 0.006(4) 0.021(5)
C47 0.040(2) 0.076(4) 0.063(3) -0.002(3) -0.007(2) 0.007(2)
C13 0.044(3) 0.103(5) 0.082(4) -0.014(4) -0.003(3) 0.012(3)
C50 0.062(4) 0.080(5) 0.141(8) -0.005(5) -0.035(5) 0.010(4)
C16 0.036(2) 0.126(6) 0.067(3) 0.014(4) -0.003(2) -0.002(3)
C48 0.036(2) 0.104(5) 0.097(5) -0.003(5) 0.000(3) 0.006(3)
C12 0.0291(16) 0.094(4) 0.058(3) 0.002(3) 0.0045(19) 0.004(2)
C42 0.043(2) 0.106(5) 0.081(4) 0.000(4) 0.008(3) -0.011(3)
C2 0.0325(19) 0.098(5) 0.054(3) 0.008(3) -0.0012(18) -0.008(2)
C35 0.049(3) 0.207(12) 0.076(5) -0.017(6) 0.010(3) 0.031(5)
C14 0.054(3) 0.102(6) 0.107(6) -0.007(5) -0.005(3) 0.018(4)
C32 0.039(3) 0.120(6) 0.074(4) 0.017(4) 0.010(3) 0.003(3)
C24 0.0346(19) 0.080(4) 0.069(3) -0.005(3) 0.0054(19) -0.005(2)
C43 0.052(3) 0.117(6) 0.092(5) 0.017(4) 0.003(3) -0.021(3)
C27 0.053(3) 0.090(5) 0.116(6) -0.005(5) 0.016(3) -0.017(4)
C36 0.068(5) 0.194(12) 0.090(6) -0.044(7) 0.000(4) 0.048(6)
C54 0.059(3) 0.079(4) 0.063(3) 0.003(3) 0.001(3) 0.017(3)
C55 0.082(5) 0.126(7) 0.068(4) 0.001(4) 0.008(4) 0.028(5)
C56 0.058(4) 0.158(8) 0.062(4) -0.003(4) -0.003(3) 0.032(4)
C57 0.106(7) 0.131(8) 0.085(5) 0.001(5) -0.007(5) 0.036(6)
C58 0.091(6) 0.159(9) 0.093(6) 0.010(6) -0.011(5) 0.028(6)
C59 0.051(3) 0.114(6) 0.074(4) 0.011(4) -0.002(3) -0.002(3)
C18 0.082(5) 0.080(5) 0.062(4) -0.003(3) 0.008(3) -0.007(3)
C19 0.052(3) 0.107(6) 0.086(5) 0.007(4) 0.025(3) -0.001(3)
C20 0.117(10) 0.204(13) 0.095(7) -0.001(8) 0.035(7) -0.026(8)
C21 0.093(7) 0.204(13) 0.087(6) -0.007(7) 0.025(6) -0.034(7)
C22 0.113(8) 0.208(13) 0.062(4) -0.011(6) 0.019(5) -0.023(8)
C23 0.109(8) 0.193(12) 0.068(5) -0.014(6) -0.001(5) 0.007(8)
N2 0.0312(16) 0.078(3) 0.059(2) 0.009(2) 0.0066(16) -0.0008(18)
N1 0.0321(16) 0.093(4) 0.053(2) 0.004(2) 0.0032(15) -0.0007(19)
O4 0.048(2) 0.104(4) 0.078(3) -0.001(3) 0.024(2) 0.000(2)
O3 0.054(2) 0.088(3) 0.069(3) 0.010(2) 0.020(2) -0.003(2)
O2 0.0426(18) 0.100(3) 0.086(3) 0.008(3) -0.0191(19) -0.011(2)
O1 0.0418(19) 0.092(3) 0.070(3) 0.002(2) -0.0097(18) -0.0014(19)
Sn1 0.03348(14) 0.0763(3) 0.0613(2) 0.0004(2) -0.00071(16) -0.00789(13)
Sn2 0.03584(14) 0.0744(3) 0.0589(2) 0.00456(19) 0.00734(17) 0.00487(13)

loop_
_atom_type_symbol
_atom_type_description
_atom_type_scat_dispersion_real
_atom_type_scat_dispersion_imag
_atom_type_scat_source
C C 0.0033 0.0016 'International Tables Vol C Tables 4.2.6.8 and 6.1.1.4'
H H 0 0 'International Tables Vol C Tables 4.2.6.8 and 6.1.1.4'
N N 0.0061 0.0033 'International Tables Vol C Tables 4.2.6.8 and 6.1.1.4'
O O 0.0106 0.006 'International Tables Vol C Tables 4.2.6.8 and 6.1.1.4'
Sn Sn -0.6537 1.4246 'International Tables Vol C Tables 4.2.6.8 and 6.1.1.4'

loop_
_geom_angle_atom_site_label_1
_geom_angle_atom_site_label_2
_geom_angle_atom_site_label_3
_geom_angle
N2 C40 C30 115.4(6)
N2 C40 H40 122.3
C30 C40 H40 122.3
C14 C15 C16 129.9(6)
C14 C15 H15 115.1
C16 C15 H15 115.1
C27 C28 C29 134.0(7)
C27 C28 H28 113.0
C29 C28 H28 113.0
C50 C51 C52 120.6(9)
C50 C51 H51 119.7
C52 C51 H51 119.7
C24 C25 C26 133.4(6)
C24 C25 H25 113.3
C26 C25 H25 113.3
C5 C6 C7 128.2(8)
C5 C6 H6 115.9
C7 C6 H6 115.9
C8 C7 C6 126.3(7)
C8 C7 H7 116.8
C6 C7 H7 116.8
C9 C8 C7 107.5(10)
C9 C8 H8 126.2
C7 C8 H8 126.2
C8 C9 C10 127.3(8)
C8 C9 H9 116.4
C10 C9 H9 116.4
C4 C3 C2 109.5(7)
C4 C3 H3 125.2
C2 C3 H3 125.2
N2 C41 C46 100.4(5)
N2 C41 C42 128.8(6)
C46 C41 C42 130.8(5)
C11 C1 C10 104.6(6)
C11 C1 C2 128.7(5)
C10 C1 C2 126.5(5)
C45 C46 C41 106.4(7)
C45 C46 O4 122.3(6)
C41 C46 O4 131.3(4)
C34 C39 C30 104.6(7)
C34 C39 C38 121.3(6)
C30 C39 C38 134.0(5)
C46 C45 C44 120.9(7)
C46 C45 H45 119.6
C44 C45 H45 119.6
C16 C17 C12 103.3(7)
C16 C17 O2 127.5(6)
C12 C17 O2 129.2(5)
C39 C34 C35 106.4(8)
C39 C34 C33 122.7(6)
C35 C34 C33 130.9(7)
C5 C10 C1 105.3(6)
C5 C10 C9 125.0(6)
C1 C10 C9 129.7(6)
C50 C49 C48 132.1(7)
C50 C49 H49 114.0
C48 C49 H49 114.0
C10 C5 C6 105.6(8)
C10 C5 C4 127.1(5)
C6 C5 C4 127.3(7)
C24 C29 C28 118.1(8)
C24 C29 H29 120.9
C28 C29 H29 120.9
C32 C33 C34 133.7(6)
C32 C33 H33 113.2
C34 C33 H33 113.2
C40 C30 C39 105.1(6)
C40 C30 C31 124.4(5)
C39 C30 C31 130.5(5)
N1 C11 C1 113.7(6)
N1 C11 H11 118(3)
C1 C11 H11 128(3)
C32 C31 O3 103.8(6)
C32 C31 C30 121.4(6)
O3 C31 C30 134.8(4)
C3 C4 C5 127.3(6)
C3 C4 H4 116.4
C5 C4 H4 116.4
C37 C38 C39 131.4(8)
C37 C38 H38 114.3
C39 C38 H38 114.3
C27 C26 C25 116.9(9)
C27 C26 H26 121.6
C25 C26 H26 121.6
C47 C52 C51 132.8(7)
C47 C52 H52 113.6
C51 C52 H52 113.6
C43 C44 C45 132.1(6)
C43 C44 H44 113.9
C45 C44 H44 113.9
C36 C37 C38 108.1(11)
C36 C37 H37 125.9
C38 C37 H37 125.9
C48 C47 C52 107.3(7)
C48 C47 Sn2 120.4(6)
C52 C47 Sn2 132.2(4)
C14 C13 C12 127.6(7)
C14 C13 H13 116.2
C12 C13 H13 116.2
C51 C50 C49 107.2(8)
C51 C50 H50 126.4
C49 C50 H50 126.4
C17 C16 C15 127.3(6)
C17 C16 H16 116.3
C15 C16 H16 116.3
C47 C48 C49 119.9(7)
C47 C48 H48 120.0
C49 C48 H48 120.0
C17 C12 N1 98.9(5)
C17 C12 C13 128.7(5)
N1 C12 C13 132.4(5)
C43 C42 C41 122.9(7)
C43 C42 H42 118.6
C41 C42 H42 118.6
O1 C2 C3 104.7(6)
O1 C2 C1 131.2(5)
C3 C2 C1 124.2(6)
C34 C35 C36 130.1(8)
C34 C35 H35 114.9
C36 C35 H35 114.9
C13 C14 C15 103.1(8)
C13 C14 H14 128.5
C15 C14 H14 128.5
C31 C32 C33 107.0(7)
C31 C32 H32 126.5
C33 C32 H32 126.5
C29 C24 C25 108.1(7)
C29 C24 Sn1 116.9(6)
C25 C24 Sn1 134.7(4)
C42 C43 C44 107.0(8)
C42 C43 H43 126.5
C44 C43 H43 126.5
C26 C27 C28 109.5(8)
C26 C27 H27 125.3
C28 C27 H27 125.3
C37 C36 C35 122.5(8)
C37 C36 H36 118.7
C35 C36 H36 118.7
C55 C54 C59 120.0
C55 C54 Sn2 129.8(3)
C59 C54 Sn2 110.1(3)
C56 C55 C54 120.0
C56 C55 H55 120.0
C54 C55 H55 120.0
C55 C56 C57 120.0
C55 C56 H56 120.0
C57 C56 H56 120.0
C58 C57 C56 120.0
C58 C57 H57 120.0
C56 C57 H57 120.0
C59 C58 C57 120.0
C59 C58 H58 120.0
C57 C58 H58 120.0
C58 C59 C54 120.0
C58 C59 H59 120.0
C54 C59 H59 120.0
C19 C18 C23 120.0
C19 C18 Sn1 108.6(3)
C23 C18 Sn1 131.4(3)
C20 C19 C18 120.0
C20 C19 H19 120.0
C18 C19 H19 120.0
C19 C20 C21 120.0
C19 C20 H20 120.0
C21 C20 H20 120.0
C22 C21 C20 120.0
C22 C21 H21 120.0
C20 C21 H21 120.0
C23 C22 C21 120.0
C23 C22 H22 120.0
C21 C22 H22 120.0
C22 C23 C18 120.0
C22 C23 H23 120.0
C18 C23 H23 120.0
C40 N2 C41 106.6(5)
C40 N2 Sn2 135.0(4)
C41 N2 Sn2 118.1(4)
C11 N1 C12 107.6(6)
C11 N1 Sn1 132.5(4)
C12 N1 Sn1 119.7(4)
C46 O4 Sn2 116.1(3)
C31 O3 Sn2 124.8(4)
C17 O2 Sn1 122.2(3)
C2 O1 Sn1 126.4(4)
C18 Sn1 O2 90.2(2)
C18 Sn1 O1 113.0(2)
O2 Sn1 O1 148.2(2)
C18 Sn1 C24 111.2(2)
O2 Sn1 C24 108.04(19)
O1 Sn1 C24 84.4(2)
C18 Sn1 N1 98.7(2)
O2 Sn1 N1 69.36(18)
O1 Sn1 N1 85.19(18)
C24 Sn1 N1 150.06(16)
C54 Sn2 O4 84.8(2)
C54 Sn2 O3 109.0(2)
O4 Sn2 O3 155.0(2)
C54 Sn2 C47 114.2(2)
O4 Sn2 C47 107.6(2)
O3 Sn2 C47 86.2(2)
C54 Sn2 N2 103.84(19)
O4 Sn2 N2 73.81(19)
O3 Sn2 N2 82.53(17)
C47 Sn2 N2 141.96(17)

loop_
_geom_bond_atom_site_label_1
_geom_bond_atom_site_label_2
_geom_bond_distance
C40 N2 1.314(7)
C40 C30 1.335(7)
C40 H40 0.9300
C15 C14 1.381(12)
C15 C16 1.637(12)
C15 H15 0.9300
C28 C27 1.447(13)
C28 C29 1.576(11)
C28 H28 0.9300
C51 C50 1.244(13)
C51 C52 1.563(12)
C51 H51 0.9300
C25 C24 1.485(10)
C25 C26 1.581(12)
C25 H25 0.9300
C6 C5 1.427(10)
C6 C7 1.598(16)
C6 H6 0.9300
C7 C8 1.385(15)
C7 H7 0.9300
C8 C9 1.371(11)
C8 H8 0.9300
C9 C10 1.662(12)
C9 H9 0.9300
C3 C4 1.335(11)
C3 C2 1.416(9)
C3 H3 0.9300
C41 N2 1.364(6)
C41 C46 1.471(9)
C41 C42 1.549(10)
C1 C11 1.398(8)
C1 C10 1.457(8)
C1 C2 1.689(10)
C46 C45 1.331(8)
C46 O4 1.519(9)
C39 C34 1.350(10)
C39 C30 1.541(9)
C39 C38 1.658(12)
C45 C44 1.556(12)
C45 H45 0.9300
C17 C16 1.344(9)
C17 C12 1.401(9)
C17 O2 1.570(9)
C34 C35 1.487(12)
C34 C33 1.638(14)
C10 C5 1.408(10)
C49 C50 1.433(14)
C49 C48 1.591(12)
C49 H49 0.9300
C5 C4 1.693(13)
C29 C24 1.217(8)
C29 H29 0.9300
C33 C32 1.419(13)
C33 H33 0.9300
C30 C31 1.643(10)
C11 N1 1.248(7)
C11 H11 1.11(5)
C31 C32 1.354(9)
C31 O3 1.417(8)
C4 H4 0.9300
C38 C37 1.451(11)
C38 H38 0.9300
C26 C27 1.224(11)
C26 H26 0.9300
C52 C47 1.436(10)
C52 H52 0.9300
C44 C43 1.440(13)
C44 H44 0.9300
C37 C36 1.283(16)
C37 H37 0.9300
C47 C48 1.243(8)
C47 Sn2 2.411(6)
C13 C14 1.347(10)
C13 C12 1.639(10)
C13 H13 0.9300
C50 H50 0.9300
C16 H16 0.9300
C48 H48 0.9300
C12 N1 1.436(7)
C42 C43 1.283(9)
C42 H42 0.9300
C2 O1 1.332(8)
C35 C36 1.673(17)
C35 H35 0.9300
C14 H14 0.9300
C32 H32 0.9300
C24 Sn1 2.392(7)
C43 H43 0.9300
C27 H27 0.9300
C36 H36 0.9300
C54 C55 1.3900
C54 C59 1.3900
C54 Sn2 1.862(3)
C55 C56 1.3900
C55 H55 0.9300
C56 C57 1.3900
C56 H56 0.9300
C57 C58 1.3900
C57 H57 0.9300
C58 C59 1.3900
C58 H58 0.9300
C59 H59 0.9300
C18 C19 1.3900
C18 C23 1.3900
C18 Sn1 1.889(4)
C19 C20 1.3900
C19 H19 0.9300
C20 C21 1.3900
C20 H20 0.9300
C21 C22 1.3900
C21 H21 0.9300
C22 C23 1.3900
C22 H22 0.9300
C23 H23 0.9300
N2 Sn2 2.538(5)
N1 Sn1 2.586(6)
O4 Sn2 1.932(4)
O3 Sn2 1.970(4)
O2 Sn1 1.927(4)
O1 Sn1 1.957(4)

loop_
_geom_torsion_atom_site_label_1
_geom_torsion_atom_site_label_2
_geom_torsion_atom_site_label_3
_geom_torsion_atom_site_label_4
_geom_torsion
C5 C6 C7 C8 0.4(13)
C6 C7 C8 C9 -0.9(12)
C7 C8 C9 C10 1.9(11)
N2 C41 C46 C45 178.0(5)
C42 C41 C46 C45 -1.1(8)
N2 C41 C46 O4 -0.7(7)
C42 C41 C46 O4 -179.7(6)
C41 C46 C45 C44 0.8(8)
O4 C46 C45 C44 179.6(5)
C30 C39 C34 C35 179.3(5)
C38 C39 C34 C35 -1.3(7)
C30 C39 C34 C33 -1.7(7)
C38 C39 C34 C33 177.7(5)
C11 C1 C10 C5 172.7(4)
C2 C1 C10 C5 -2.7(6)
C11 C1 C10 C9 -8.9(7)
C2 C1 C10 C9 175.7(5)
C8 C9 C10 C5 -2.7(11)
C8 C9 C10 C1 179.2(7)
C1 C10 C5 C6 -179.8(4)
C9 C10 C5 C6 1.7(7)
C1 C10 C5 C4 0.0(7)
C9 C10 C5 C4 -178.5(5)
C7 C6 C5 C10 -0.8(9)
C7 C6 C5 C4 179.4(6)
C27 C28 C29 C24 -1.2(15)
C39 C34 C33 C32 2.3(11)
C35 C34 C33 C32 -178.9(8)
N2 C40 C30 C39 177.6(4)
N2 C40 C30 C31 -4.2(7)
C34 C39 C30 C40 177.2(5)
C38 C39 C30 C40 -2.0(8)
C34 C39 C30 C31 -0.8(7)
C38 C39 C30 C31 179.9(6)
C10 C1 C11 N1 179.3(4)
C2 C1 C11 N1 -5.4(7)
C40 C30 C31 C32 -173.8(6)
C39 C30 C31 C32 3.9(8)
C40 C30 C31 O3 4.8(9)
C39 C30 C31 O3 -177.5(5)
C2 C3 C4 C5 -0.4(9)
C10 C5 C4 C3 1.9(9)
C6 C5 C4 C3 -178.3(6)
C34 C39 C38 C37 2.4(11)
C30 C39 C38 C37 -178.5(7)
C24 C25 C26 C27 -1.8(14)
C50 C51 C52 C47 -0.9(15)
C46 C45 C44 C43 -1.6(11)
C39 C38 C37 C36 -1.3(12)
C51 C52 C47 C48 1.0(12)
C51 C52 C47 Sn2 -175.5(7)
C52 C51 C50 C49 -0.2(12)
C48 C49 C50 C51 1.0(14)
C12 C17 C16 C15 2.0(8)
O2 C17 C16 C15 -178.8(6)
C14 C15 C16 C17 -0.1(12)
C52 C47 C48 C49 -0.2(9)
Sn2 C47 C48 C49 176.8(5)
C50 C49 C48 C47 -0.8(14)
C16 C17 C12 N1 177.0(4)
O2 C17 C12 N1 -2.2(7)
C16 C17 C12 C13 -2.6(8)
O2 C17 C12 C13 178.2(5)
C14 C13 C12 C17 1.4(11)
C14 C13 C12 N1 -178.1(7)
N2 C41 C42 C43 -176.8(7)
C46 C41 C42 C43 2.0(11)
C4 C3 C2 O1 178.1(5)
C4 C3 C2 C1 -2.3(8)
C11 C1 C2 O1 9.7(8)
C10 C1 C2 O1 -175.9(5)
C11 C1 C2 C3 -169.7(5)
C10 C1 C2 C3 4.6(8)
C39 C34 C35 C36 0.1(10)
C33 C34 C35 C36 -178.8(7)
C12 C13 C14 C15 0.8(10)
C16 C15 C14 C13 -1.4(11)
O3 C31 C32 C33 178.0(5)
C30 C31 C32 C33 -3.0(8)
C34 C33 C32 C31 0.6(11)
C28 C29 C24 C25 0.2(10)
C28 C29 C24 Sn1 175.4(6)
C26 C25 C24 C29 1.1(12)
C26 C25 C24 Sn1 -172.8(6)
C41 C42 C43 C44 -2.0(10)
C45 C44 C43 C42 2.1(11)
C25 C26 C27 C28 0.8(12)
C29 C28 C27 C26 0.5(15)
C38 C37 C36 C35 -0.2(12)
C34 C35 C36 C37 0.9(14)
C59 C54 C55 C56 0.0
Sn2 C54 C55 C56 -177.0(4)
C54 C55 C56 C57 0.0
C55 C56 C57 C58 0.0
C56 C57 C58 C59 0.0
C57 C58 C59 C54 0.0
C55 C54 C59 C58 0.0
Sn2 C54 C59 C58 177.5(4)
C23 C18 C19 C20 0.0
Sn1 C18 C19 C20 177.5(4)
C18 C19 C20 C21 0.0
C19 C20 C21 C22 0.0
C20 C21 C22 C23 0.0
C21 C22 C23 C18 0.0
C19 C18 C23 C22 0.0
Sn1 C18 C23 C22 -176.9(6)
C30 C40 N2 C41 176.1(4)
C30 C40 N2 Sn2 -9.9(7)
C46 C41 N2 C40 172.5(4)
C42 C41 N2 C40 -8.4(7)
C46 C41 N2 Sn2 -2.6(5)
C42 C41 N2 Sn2 176.5(5)
C1 C11 N1 C12 175.7(4)
C1 C11 N1 Sn1 -9.0(7)
C17 C12 N1 C11 -177.4(4)
C13 C12 N1 C11 2.2(8)
C17 C12 N1 Sn1 6.6(5)
C13 C12 N1 Sn1 -173.8(5)
C45 C46 O4 Sn2 -174.0(5)
C41 C46 O4 Sn2 4.5(8)
C32 C31 O3 Sn2 -169.6(4)
C30 C31 O3 Sn2 11.6(9)
C16 C17 O2 Sn1 176.0(5)
C12 C17 O2 Sn1 -5.1(8)
C3 C2 O1 Sn1 -175.5(4)
C1 C2 O1 Sn1 5.0(8)
C19 C18 Sn1 O2 154.9(4)
C23 C18 Sn1 O2 -28.0(4)
C19 C18 Sn1 O1 -2.7(4)
C23 C18 Sn1 O1 174.4(4)
C19 C18 Sn1 C24 -95.7(4)
C23 C18 Sn1 C24 81.5(4)
C19 C18 Sn1 N1 85.7(4)
C23 C18 Sn1 N1 -97.1(4)
C55 C54 Sn2 O4 -1.6(4)
C59 C54 Sn2 O4 -178.8(3)
C55 C54 Sn2 O3 -160.2(3)
C59 C54 Sn2 O3 22.6(3)
C55 C54 Sn2 C47 105.3(4)
C59 C54 Sn2 C47 -71.9(3)
C55 C54 Sn2 N2 -73.5(4)
C59 C54 Sn2 N2 109.3(3)
